data_7109338
loop_
_publ_author_name
'Nigel S. Simpkins'
'Damian F. Weske'
'Louise Male'
'Simon J. Coles'
'Mateusz B. Pitak'

_publ_section_title
;
 Synthesis of fumaramide derived [3]rotaxanes as potential precursors for
 molecular boxes
;
_journal_name_full Chem.Commun.
_journal_page_first 5010
_journal_paper_doi 10.1039/c3cc42045k
_journal_volume 49
_journal_year 2013
_chemical_absolute_configuration unk
_chemical_formula_moiety 'C37 H36 N4 O4, 2(C32 H28 N4 O4), 0.5(C2 H6 O), 0.5(C H4 O), 2(H2 O)'
_chemical_formula_sum 'C102.5 H101 N12 O15'
_chemical_formula_weight 1740.95
_chemical_name_systematic
;
?
;
_space_group_IT_number 4
_symmetry_cell_setting monoclinic
_symmetry_space_group_name_Hall 'P 2yb'
_symmetry_space_group_name_H-M 'P 1 21 1'
_atom_sites_solution_hydrogens geom
_atom_sites_solution_primary direct
_atom_sites_solution_secondary difmap
_audit_creation_method SHELXL-97
_cell_angle_alpha 90.00
_cell_angle_beta 92.610(2)
_cell_angle_gamma 90.00
_cell_formula_units_Z 2
_cell_length_a 10.0536(3)
_cell_length_b 38.7489(11)
_cell_length_c 11.7046(3)
_cell_measurement_reflns_used 7785
_cell_measurement_temperature 120(2)
_cell_measurement_theta_max 70.820
_cell_measurement_theta_min 3.781
_cell_volume 4555.0(2)
_computing_cell_refinement 'SAINT V6.28A (Bruker, 1997)'
_computing_data_collection 'SMART V5.626 (Bruker, 1997)'
_computing_data_reduction 'SAINT V6.28A (Bruker, 1997)'
_computing_molecular_graphics
;
OLEX2 (Dolomanov, O.V., Bourhis, L.J., Gildea, R.J., Howard, J.A.K,
& Puschmann, H., 2009)
;
_computing_publication_material 'WinGX (Farrugia, 1999)'
_computing_structure_refinement 'SHELXL-97 (Sheldrick, 2008)'
_computing_structure_solution
;
Sir2004 (Burla, Caliandro, Camalli, Carrozzini, Cascarano,
De Caro, Giacovazzo, Polidori, & Spagna, 2005)
;
_diffrn_ambient_temperature 120(2)
_diffrn_measured_fraction_theta_full 0.949
_diffrn_measured_fraction_theta_max 0.949
_diffrn_measurement_device_type 'Bruker SMART 6000'
_diffrn_measurement_method 'Omega scans'
_diffrn_radiation_monochromator graphite
_diffrn_radiation_source 'fine-focus sealed tube'
_diffrn_radiation_type CuK\a
_diffrn_radiation_wavelength 1.54184
_diffrn_reflns_av_R_equivalents 0.0274
_diffrn_reflns_av_sigmaI/netI 0.0384
_diffrn_reflns_limit_h_max 11
_diffrn_reflns_limit_h_min -11
_diffrn_reflns_limit_k_max 46
_diffrn_reflns_limit_k_min -46
_diffrn_reflns_limit_l_max 13
_diffrn_reflns_limit_l_min -13
_diffrn_reflns_number 27608
_diffrn_reflns_theta_full 66.58
_diffrn_reflns_theta_max 66.58
_diffrn_reflns_theta_min 6.35
_exptl_absorpt_coefficient_mu 0.699
_exptl_absorpt_correction_T_max 0.9593
_exptl_absorpt_correction_T_min 0.8671
_exptl_absorpt_correction_type multi-scan
_exptl_absorpt_process_details 'SADABS V2.07 (Sheldrick, G.M., 2007)'
_exptl_crystal_colour Colourless
_exptl_crystal_density_diffrn 1.269
_exptl_crystal_density_method 'not measured'
_exptl_crystal_description Slab
_exptl_crystal_F_000 1840
_exptl_crystal_size_max 0.21
_exptl_crystal_size_mid 0.13
_exptl_crystal_size_min 0.06
_refine_diff_density_max 0.611
_refine_diff_density_min -0.215
_refine_diff_density_rms 0.052
_refine_ls_abs_structure_details 'Flack H D (1983), Acta Cryst. A39, 876-881'
_refine_ls_abs_structure_Flack 0.08(17)
_refine_ls_extinction_method none
_refine_ls_goodness_of_fit_ref 1.075
_refine_ls_hydrogen_treatment mixed
_refine_ls_matrix_type full
_refine_ls_number_parameters 1191
_refine_ls_number_reflns 13650
_refine_ls_number_restraints 6
_refine_ls_restrained_S_all 1.076
_refine_ls_R_factor_all 0.0549
_refine_ls_R_factor_gt 0.0509
_refine_ls_shift/su_max 0.000
_refine_ls_shift/su_mean 0.000
_refine_ls_structure_factor_coef Fsqd
_refine_ls_weighting_details 'calc w=1/[\s^2^(Fo^2^)+(0.0831P)^2^+1.0238P] where P=(Fo^2^+2Fc^2^)/3'
_refine_ls_weighting_scheme calc
_refine_ls_wR_factor_gt 0.1353
_refine_ls_wR_factor_ref 0.1385
_reflns_number_gt 12562
_reflns_number_total 13650
_reflns_threshold_expression >2\s(I)
_cod_data_source_file c3cc42045k.txt
_cod_data_source_block '[3]rotaxane_10'
_cod_original_sg_symbol_H-M 'P 21'
_cod_original_formula_sum 'C102.50 H101 N12 O15'
_cod_database_code 7109338

loop_
_symmetry_equiv_pos_as_xyz
'x, y, z'
'-x, y+1/2, -z'

loop_
_atom_site_label
_atom_site_type_symbol
_atom_site_fract_x
_atom_site_fract_y
_atom_site_fract_z
_atom_site_U_iso_or_equiv
_atom_site_adp_type
_atom_site_occupancy
_atom_site_symmetry_multiplicity
_atom_site_calc_flag
_atom_site_refinement_flags
_atom_site_disorder_assembly
_atom_site_disorder_group
C1 C 0.6549(3) 0.49436(9) 0.0078(3) 0.0353(7) Uani 1 1 d . . .
C2 C 0.6131(3) 0.52588(9) 0.0475(3) 0.0388(7) Uani 1 1 d . . .
H2 H 0.5401 0.5270 0.0961 0.047 Uiso 1 1 calc R . .
C3 C 0.6781(3) 0.55616(9) 0.0164(3) 0.0394(7) Uani 1 1 d . . .
H3 H 0.6492 0.5779 0.0438 0.047 Uiso 1 1 calc R . .
C4 C 0.7834(3) 0.55440(8) -0.0535(3) 0.0357(7) Uani 1 1 d . . .
H4 H 0.8254 0.5750 -0.0770 0.043 Uiso 1 1 calc R . .
C5 C 0.8291(3) 0.52273(9) -0.0901(3) 0.0404(7) Uani 1 1 d . . .
H5 H 0.9037 0.5215 -0.1368 0.048 Uiso 1 1 calc R . .
C6 C 0.7655(3) 0.49296(9) -0.0581(3) 0.0374(7) Uani 1 1 d . . .
H6 H 0.7981 0.4712 -0.0817 0.045 Uiso 1 1 calc R . .
C7 C 0.5802(4) 0.46162(10) 0.0341(3) 0.0439(8) Uani 1 1 d . . .
H7A H 0.4845 0.4671 0.0398 0.053 Uiso 1 1 calc R . .
H7B H 0.5885 0.4452 -0.0299 0.053 Uiso 1 1 calc R . .
C8 C 0.5939(3) 0.46097(8) 0.2458(3) 0.0364(7) Uani 1 1 d . . .
C9 C 0.4658(4) 0.45739(11) 0.2837(4) 0.0537(9) Uani 1 1 d . . .
H9 H 0.4019 0.4440 0.2409 0.064 Uiso 1 1 calc R . .
C10 C 0.4318(4) 0.47312(13) 0.3822(4) 0.0656(12) Uani 1 1 d . . .
H10 H 0.3441 0.4705 0.4081 0.079 Uiso 1 1 calc R . .
C11 C 0.5231(4) 0.49274(11) 0.4447(4) 0.0574(10) Uani 1 1 d . . .
H11 H 0.4990 0.5034 0.5139 0.069 Uiso 1 1 calc R . .
C12 C 0.6502(4) 0.49689(10) 0.4062(3) 0.0499(9) Uani 1 1 d . . .
H12 H 0.7133 0.5106 0.4486 0.060 Uiso 1 1 calc R . .
C13 C 0.6852(3) 0.48113(9) 0.3068(3) 0.0412(8) Uani 1 1 d . . .
H13 H 0.7723 0.4841 0.2801 0.049 Uiso 1 1 calc R . .
C14 C 0.7173(3) 0.41880(9) 0.1366(3) 0.0371(7) Uani 1 1 d . . .
C15 C 0.7520(3) 0.40015(8) 0.2435(3) 0.0350(7) Uani 1 1 d . . .
H15 H 0.7174 0.4077 0.3134 0.042 Uiso 1 1 calc R . .
C16 C 0.8304(3) 0.37310(8) 0.2424(3) 0.0359(7) Uani 1 1 d . . .
H16 H 0.8641 0.3656 0.1720 0.043 Uiso 1 1 calc R . .
C17 C 0.8672(3) 0.35403(8) 0.3486(3) 0.0323(6) Uani 1 1 d . . .
C18 C 1.0209(3) 0.31254(9) 0.4386(3) 0.0433(8) Uani 1 1 d . . .
H18A H 1.0003 0.3255 0.5086 0.052 Uiso 1 1 calc R . .
H18B H 1.1188 0.3124 0.4329 0.052 Uiso 1 1 calc R . .
C19 C 0.9722(3) 0.27547(9) 0.4500(3) 0.0418(8) Uani 1 1 d . . .
H19A H 0.9914 0.2627 0.3794 0.050 Uiso 1 1 calc R . .
H19B H 1.0230 0.2643 0.5144 0.050 Uiso 1 1 calc R . .
C20 C 0.8255(3) 0.27251(8) 0.4702(3) 0.0371(7) Uani 1 1 d . . .
H20A H 0.8059 0.2842 0.5427 0.044 Uiso 1 1 calc R . .
H20B H 0.7737 0.2841 0.4074 0.044 Uiso 1 1 calc R . .
C21 C 0.7232(3) 0.22039(8) 0.3891(3) 0.0317(6) Uani 1 1 d . . .
C22 C 0.6995(3) 0.18295(8) 0.4060(2) 0.0303(6) Uani 1 1 d . . .
H22 H 0.7282 0.1725 0.4762 0.036 Uiso 1 1 calc R . .
C23 C 0.6398(3) 0.16407(8) 0.3262(3) 0.0323(6) Uani 1 1 d . . .
H23 H 0.6102 0.1746 0.2563 0.039 Uiso 1 1 calc R . .
C24 C 0.6172(3) 0.12656(8) 0.3423(2) 0.0286(6) Uani 1 1 d . . .
C25 C 0.4778(3) 0.12599(7) 0.1649(3) 0.0294(6) Uani 1 1 d . . .
C26 C 0.3445(3) 0.13434(8) 0.1597(3) 0.0344(7) Uani 1 1 d . . .
H26 H 0.2916 0.1301 0.2234 0.041 Uiso 1 1 calc R . .
C27 C 0.2883(3) 0.14889(9) 0.0612(3) 0.0430(8) Uani 1 1 d . . .
H27 H 0.1963 0.1546 0.0572 0.052 Uiso 1 1 calc R . .
C28 C 0.3649(4) 0.15518(9) -0.0314(3) 0.0436(8) Uani 1 1 d . . .
H28 H 0.3261 0.1655 -0.0986 0.052 Uiso 1 1 calc R . .
C29 C 0.4979(4) 0.14645(9) -0.0262(3) 0.0396(7) Uani 1 1 d . . .
H29 H 0.5507 0.1506 -0.0900 0.048 Uiso 1 1 calc R . .
C30 C 0.5542(3) 0.13178(8) 0.0716(3) 0.0344(7) Uani 1 1 d . . .
H30 H 0.6458 0.1256 0.0749 0.041 Uiso 1 1 calc R . .
C31 C 0.5076(3) 0.07340(8) 0.2868(3) 0.0347(7) Uani 1 1 d . . .
H31A H 0.4264 0.0668 0.2409 0.042 Uiso 1 1 calc R . .
H31B H 0.4892 0.0702 0.3685 0.042 Uiso 1 1 calc R . .
C32 C 0.6197(3) 0.04983(8) 0.2568(3) 0.0344(7) Uani 1 1 d . . .
C33 C 0.6484(3) 0.04388(8) 0.1442(3) 0.0406(7) Uani 1 1 d . . .
H33 H 0.5989 0.0556 0.0850 0.049 Uiso 1 1 calc R . .
C34 C 0.7478(4) 0.02121(9) 0.1163(4) 0.0510(9) Uani 1 1 d . . .
H34 H 0.7652 0.0171 0.0384 0.061 Uiso 1 1 calc R . .
C35 C 0.8222(4) 0.00438(9) 0.2022(4) 0.0506(10) Uani 1 1 d . . .
H35 H 0.8900 -0.0114 0.1831 0.061 Uiso 1 1 calc R . .
C36 C 0.7978(4) 0.01056(9) 0.3136(4) 0.0501(10) Uani 1 1 d . . .
H36 H 0.8504 -0.0004 0.3724 0.060 Uiso 1 1 calc R . .
C37 C 0.6963(3) 0.03286(8) 0.3418(3) 0.0404(8) Uani 1 1 d . . .
H37 H 0.6788 0.0366 0.4199 0.048 Uiso 1 1 calc R . .
N1 N 0.6291(3) 0.44503(7) 0.1409(2) 0.0390(6) Uani 1 1 d . . .
N2 N 0.9613(3) 0.33027(7) 0.3400(2) 0.0393(6) Uani 1 1 d . . .
H2A H 0.9886 0.3251 0.2717 0.047 Uiso 1 1 calc R . .
N3 N 0.7853(3) 0.23631(7) 0.4759(2) 0.0350(6) Uani 1 1 d . . .
H3A H 0.8032 0.2247 0.5394 0.042 Uiso 1 1 calc R . .
N4 N 0.5366(2) 0.11021(6) 0.2663(2) 0.0294(5) Uani 1 1 d . . .
O1 O 0.7643(2) 0.41000(6) 0.04442(19) 0.0435(5) Uani 1 1 d . . .
O2 O 0.8151(2) 0.36051(6) 0.43965(18) 0.0378(5) Uani 1 1 d . . .
O3 O 0.6852(2) 0.23502(6) 0.29941(18) 0.0396(5) Uani 1 1 d . . .
O4 O 0.6695(2) 0.11126(5) 0.42567(17) 0.0331(5) Uani 1 1 d . . .
C101 C 1.1265(4) 0.41322(12) -0.0806(3) 0.0543(10) Uani 1 1 d D . .
C102 C 1.0608(4) 0.38359(13) -0.1476(3) 0.0575(11) Uani 1 1 d D . .
C103 C 1.1421(4) 0.35949(15) -0.1987(4) 0.0670(12) Uani 1 1 d . . .
H103 H 1.2359 0.3627 -0.1971 0.080 Uiso 1 1 calc R . .
C104 C 1.0853(5) 0.33086(18) -0.2516(4) 0.0833(17) Uani 1 1 d . . .
H104 H 1.1409 0.3148 -0.2878 0.100 Uiso 1 1 calc R . .
C105 C 0.9487(5) 0.32506(15) -0.2533(4) 0.0702(13) Uani 1 1 d . . .
H105 H 0.9116 0.3046 -0.2862 0.084 Uiso 1 1 calc R . .
C106 C 0.8659(4) 0.35024(13) -0.2050(3) 0.0550(11) Uani 1 1 d . . .
C107 C 0.9240(4) 0.37917(11) -0.1542(3) 0.0489(9) Uani 1 1 d . . .
H107 H 0.8687 0.3964 -0.1233 0.059 Uiso 1 1 calc R . .
C108 C 0.7207(4) 0.34276(12) -0.2031(3) 0.0530(10) Uani 1 1 d . . .
C109 C 0.5176(3) 0.35481(10) -0.1002(3) 0.0437(8) Uani 1 1 d . . .
H10A H 0.4824 0.3350 -0.1456 0.052 Uiso 1 1 calc R . .
H10B H 0.4638 0.3754 -0.1218 0.052 Uiso 1 1 calc R . .
C110 C 0.5060(3) 0.34743(9) 0.0258(3) 0.0355(7) Uani 1 1 d . . .
C111 C 0.5738(4) 0.32029(8) 0.0765(3) 0.0423(8) Uani 1 1 d . . .
H111 H 0.6285 0.3062 0.0317 0.051 Uiso 1 1 calc R . .
C112 C 0.5640(4) 0.31305(8) 0.1914(3) 0.0391(7) Uani 1 1 d . . .
H112 H 0.6110 0.2940 0.2244 0.047 Uiso 1 1 calc R . .
C113 C 0.4868(3) 0.33335(8) 0.2582(3) 0.0335(7) Uani 1 1 d . . .
C114 C 0.4214(3) 0.36125(11) 0.2085(3) 0.0488(9) Uani 1 1 d . . .
H114 H 0.3696 0.3759 0.2541 0.059 Uiso 1 1 calc R . .
C115 C 0.4300(4) 0.36820(11) 0.0940(3) 0.0485(9) Uani 1 1 d . . .
H115 H 0.3835 0.3874 0.0612 0.058 Uiso 1 1 calc R . .
C116 C 0.4739(3) 0.32557(9) 0.3838(3) 0.0376(7) Uani 1 1 d . . .
H11A H 0.3795 0.3205 0.3980 0.045 Uiso 1 1 calc R . .
H11B H 0.5268 0.3047 0.4042 0.045 Uiso 1 1 calc R . .
C117 C 0.4439(3) 0.36952(9) 0.5322(3) 0.0384(7) Uani 1 1 d . . .
C118 C 0.5077(3) 0.39897(9) 0.5975(3) 0.0360(7) Uani 1 1 d . . .
C119 C 0.4293(3) 0.42079(11) 0.6606(3) 0.0453(8) Uani 1 1 d . . .
H119 H 0.3368 0.4164 0.6656 0.054 Uiso 1 1 calc R . .
C120 C 0.4866(4) 0.44876(11) 0.7157(3) 0.0499(9) Uani 1 1 d . . .
H120 H 0.4337 0.4634 0.7602 0.060 Uiso 1 1 calc R . .
C121 C 0.6202(4) 0.45569(10) 0.7070(3) 0.0460(8) Uani 1 1 d . . .
H121 H 0.6572 0.4758 0.7425 0.055 Uiso 1 1 calc R . .
C122 C 0.7015(3) 0.43392(9) 0.6474(3) 0.0370(7) Uani 1 1 d . . .
C123 C 0.6423(3) 0.40576(9) 0.5940(3) 0.0428(8) Uani 1 1 d . . .
H123 H 0.6964 0.3904 0.5532 0.051 Uiso 1 1 calc R . .
C124 C 0.8459(3) 0.44157(9) 0.6421(3) 0.0438(8) Uani 1 1 d . . .
C125 C 1.0562(3) 0.42488(10) 0.5564(3) 0.0436(8) Uani 1 1 d . . .
H12A H 1.1041 0.4031 0.5753 0.052 Uiso 1 1 calc R . .
H12B H 1.0940 0.4433 0.6067 0.052 Uiso 1 1 calc R . .
C126 C 1.0758(3) 0.43411(9) 0.4339(3) 0.0443(8) Uani 1 1 d . . .
C127 C 1.0385(4) 0.46585(10) 0.3893(4) 0.0518(9) Uani 1 1 d . . .
H127 H 1.0056 0.4832 0.4381 0.062 Uiso 1 1 calc R . .
C128 C 1.0488(4) 0.47253(10) 0.2745(4) 0.0573(11) Uani 1 1 d . . .
H128 H 1.0235 0.4947 0.2464 0.069 Uiso 1 1 calc R . .
C129 C 1.0947(3) 0.44829(10) 0.1972(4) 0.0465(9) Uani 1 1 d . . .
C130 C 1.1322(3) 0.41685(9) 0.2428(3) 0.0434(8) Uani 1 1 d . . .
H130 H 1.1633 0.3994 0.1936 0.052 Uiso 1 1 calc R . .
C131 C 1.1259(3) 0.41001(9) 0.3574(3) 0.0400(7) Uani 1 1 d . . .
H131 H 1.1564 0.3883 0.3859 0.048 Uiso 1 1 calc R . .
C132 C 1.1026(4) 0.45595(11) 0.0723(4) 0.0557(10) Uani 1 1 d . . .
H13A H 1.0513 0.4772 0.0546 0.067 Uiso 1 1 calc R . .
H13B H 1.1967 0.4606 0.0559 0.067 Uiso 1 1 calc R . .
N101 N 1.0535(3) 0.42895(10) -0.0023(3) 0.0551(9) Uani 1 1 d . . .
H101 H 0.9705 0.4223 0.0035 0.066 Uiso 1 1 calc R . .
N102 N 0.6549(3) 0.36075(9) -0.1254(2) 0.0454(7) Uani 1 1 d . . .
H102 H 0.6982 0.3772 -0.0876 0.054 Uiso 1 1 calc R . .
N103 N 0.5190(3) 0.35401(7) 0.4557(2) 0.0361(6) Uani 1 1 d . . .
H10C H 0.6007 0.3616 0.4488 0.043 Uiso 1 1 calc R . .
N104 N 0.9152(3) 0.42064(8) 0.5767(2) 0.0412(6) Uani 1 1 d . . .
H10D H 0.8731 0.4031 0.5437 0.049 Uiso 1 1 calc R . .
O101 O 1.2444(3) 0.42079(9) -0.0941(3) 0.0711(9) Uani 1 1 d . . .
O102 O 0.6687(3) 0.32063(9) -0.2667(2) 0.0669(8) Uani 1 1 d . . .
O103 O 0.3287(2) 0.36032(8) 0.5493(2) 0.0540(7) Uani 1 1 d . . .
O104 O 0.8968(3) 0.46623(9) 0.6945(3) 0.0787(10) Uani 1 1 d . . .
C201 C 0.6908(4) 0.22101(9) -0.0380(3) 0.0426(8) Uani 1 1 d . . .
C202 C 0.5508(4) 0.23245(8) -0.0238(3) 0.0399(8) Uani 1 1 d . . .
C203 C 0.4774(4) 0.24294(11) -0.1186(3) 0.0544(10) Uani 1 1 d . . .
H203 H 0.5159 0.2433 -0.1912 0.065 Uiso 1 1 calc R . .
C204 C 0.3471(5) 0.25292(14) -0.1077(3) 0.0721(14) Uani 1 1 d . . .
H204 H 0.2956 0.2602 -0.1734 0.087 Uiso 1 1 calc R . .
C205 C 0.2906(4) 0.25250(13) -0.0026(3) 0.0620(11) Uani 1 1 d . . .
H205 H 0.2000 0.2591 0.0029 0.074 Uiso 1 1 calc R . .
C206 C 0.3641(3) 0.24263(9) 0.0950(3) 0.0392(7) Uani 1 1 d . . .
C207 C 0.4931(3) 0.23196(7) 0.0821(2) 0.0333(7) Uani 1 1 d . . .
H207 H 0.5442 0.2240 0.1472 0.040 Uiso 1 1 calc R . .
C208 C 0.3023(3) 0.24452(8) 0.2084(3) 0.0370(7) Uani 1 1 d . . .
C209 C 0.3341(3) 0.23899(8) 0.4178(3) 0.0368(7) Uani 1 1 d . . .
H20C H 0.2374 0.2439 0.4152 0.044 Uiso 1 1 calc R . .
H20D H 0.3800 0.2579 0.4608 0.044 Uiso 1 1 calc R . .
C210 C 0.3601(3) 0.20524(8) 0.4796(3) 0.0329(6) Uani 1 1 d . . .
C211 C 0.3070(3) 0.17477(8) 0.4361(3) 0.0382(7) Uani 1 1 d . . .
H211 H 0.2553 0.1750 0.3661 0.046 Uiso 1 1 calc R . .
C212 C 0.3285(3) 0.14384(9) 0.4935(3) 0.0386(7) Uani 1 1 d . . .
H212 H 0.2908 0.1232 0.4626 0.046 Uiso 1 1 calc R . .
C213 C 0.4042(3) 0.14264(9) 0.5952(3) 0.0393(7) Uani 1 1 d . . .
C214 C 0.4593(4) 0.17345(9) 0.6375(3) 0.0435(8) Uani 1 1 d . . .
H214 H 0.5133 0.1732 0.7062 0.052 Uiso 1 1 calc R . .
C215 C 0.4369(4) 0.20414(9) 0.5813(3) 0.0418(8) Uani 1 1 d . . .
H215 H 0.4742 0.2248 0.6122 0.050 Uiso 1 1 calc R . .
C216 C 0.4288(4) 0.10893(9) 0.6576(3) 0.0452(8) Uani 1 1 d . . .
H21A H 0.4018 0.1112 0.7375 0.054 Uiso 1 1 calc R . .
H21B H 0.3743 0.0905 0.6202 0.054 Uiso 1 1 calc R . .
C217 C 0.6354(4) 0.08525(8) 0.7460(3) 0.0422(8) Uani 1 1 d . . .
C218 C 0.7806(4) 0.07871(8) 0.7322(3) 0.0402(8) Uani 1 1 d . . .
C219 C 0.8617(5) 0.07361(12) 0.8296(3) 0.0606(11) Uani 1 1 d . . .
H219 H 0.8243 0.0734 0.9026 0.073 Uiso 1 1 calc R . .
C220 C 0.9959(5) 0.06886(15) 0.8206(4) 0.0752(14) Uani 1 1 d . . .
H220 H 1.0506 0.0655 0.8880 0.090 Uiso 1 1 calc R . .
C221 C 1.0530(4) 0.06884(12) 0.7164(4) 0.0599(11) Uani 1 1 d . . .
H221 H 1.1463 0.0656 0.7120 0.072 Uiso 1 1 calc R . .
C222 C 0.9738(4) 0.07357(9) 0.6176(3) 0.0414(8) Uani 1 1 d . . .
C223 C 0.8376(3) 0.07797(8) 0.6272(3) 0.0365(7) Uani 1 1 d . . .
H223 H 0.7822 0.0805 0.5598 0.044 Uiso 1 1 calc R . .
C224 C 1.0385(3) 0.07377(8) 0.5049(3) 0.0378(7) Uani 1 1 d . . .
C225 C 1.0059(3) 0.08384(9) 0.2989(3) 0.0401(7) Uani 1 1 d . . .
H22A H 0.9598 0.0648 0.2566 0.048 Uiso 1 1 calc R . .
H22B H 1.1026 0.0790 0.3006 0.048 Uiso 1 1 calc R . .
C226 C 0.9789(3) 0.11739(9) 0.2361(3) 0.0347(7) Uani 1 1 d . . .
C227 C 0.9311(3) 0.11749(9) 0.1230(3) 0.0402(7) Uani 1 1 d . . .
H227 H 0.9124 0.0962 0.0853 0.048 Uiso 1 1 calc R . .
C228 C 0.9103(3) 0.14800(10) 0.0646(3) 0.0428(8) Uani 1 1 d . . .
H228 H 0.8776 0.1475 -0.0129 0.051 Uiso 1 1 calc R . .
C229 C 0.9364(3) 0.17944(9) 0.1170(3) 0.0401(7) Uani 1 1 d . . .
C230 C 0.9845(3) 0.17951(9) 0.2297(3) 0.0417(7) Uani 1 1 d . . .
H230 H 1.0040 0.2008 0.2670 0.050 Uiso 1 1 calc R . .
C231 C 1.0044(3) 0.14891(9) 0.2885(3) 0.0389(7) Uani 1 1 d . . .
H231 H 1.0362 0.1495 0.3662 0.047 Uiso 1 1 calc R . .
C232 C 0.9126(4) 0.21305(10) 0.0544(3) 0.0499(9) Uani 1 1 d . . .
H23A H 0.9683 0.2313 0.0914 0.060 Uiso 1 1 calc R . .
H23B H 0.9399 0.2105 -0.0254 0.060 Uiso 1 1 calc R . .
N201 N 0.7736(3) 0.22340(8) 0.0537(2) 0.0448(7) Uani 1 1 d . . .
H201 H 0.7426 0.2317 0.1172 0.054 Uiso 1 1 calc R . .
N202 N 0.3806(3) 0.23818(7) 0.3008(2) 0.0354(6) Uani 1 1 d . . .
H202 H 0.4647 0.2332 0.2912 0.042 Uiso 1 1 calc R . .
N203 N 0.5682(3) 0.09965(8) 0.6569(2) 0.0434(7) Uani 1 1 d . . .
H20E H 0.6112 0.1037 0.5944 0.052 Uiso 1 1 calc R . .
N204 N 0.9622(3) 0.08459(7) 0.4136(2) 0.0377(6) Uani 1 1 d . . .
H20F H 0.8818 0.0925 0.4253 0.045 Uiso 1 1 calc R . .
O201 O 0.7259(3) 0.21059(8) -0.1306(2) 0.0610(7) Uani 1 1 d . . .
O202 O 0.1829(2) 0.25158(7) 0.2154(2) 0.0507(6) Uani 1 1 d . . .
O203 O 0.5831(3) 0.07876(7) 0.8363(2) 0.0557(7) Uani 1 1 d . . .
O204 O 1.1547(2) 0.06567(7) 0.4966(2) 0.0541(7) Uani 1 1 d . . .
C301 C 0.9490(7) 0.17185(17) 0.6915(6) 0.1008(19) Uani 0.50 1 d PD A 1
H31D H 0.9047 0.1553 0.7419 0.121 Uiso 0.50 1 calc PR A 1
H31E H 0.9533 0.1608 0.6154 0.121 Uiso 0.50 1 calc PR A 1
C302 C 1.0752(9) 0.1767(4) 0.7338(9) 0.095(4) Uani 0.50 1 d PD A 1
H32A H 1.1025 0.1569 0.7815 0.142 Uiso 0.50 1 calc PR A 1
H32B H 1.0793 0.1978 0.7800 0.142 Uiso 0.50 1 calc PR A 1
H32C H 1.1351 0.1789 0.6704 0.142 Uiso 0.50 1 calc PR A 1
O301 O 0.8669(3) 0.20185(10) 0.6795(2) 0.0765(10) Uani 0.50 1 d P A 1
H31C H 0.8304 0.2057 0.7414 0.115 Uiso 0.50 1 calc PR A 1
C31' C 0.9490(7) 0.17185(17) 0.6915(6) 0.1008(19) Uani 0.50 1 d P B 2
O31' O 0.8669(3) 0.20185(10) 0.6795(2) 0.0765(10) Uani 0.50 1 d P B 2
O401 O 0.4126(4) 0.29402(8) 0.6506(2) 0.0722(10) Uani 1 1 d D . .
H41B H 0.384(5) 0.3147(8) 0.638(6) 0.108 Uiso 1 1 d D . .
H41A H 0.501(2) 0.2905(15) 0.649(6) 0.108 Uiso 1 1 d D . .
O501 O 0.0531(5) 0.30771(15) 0.1319(3) 0.0626(15) Uani 0.60 1 d P C 1
O51' O 0.1103(15) 0.3237(3) 0.0687(12) 0.070(4) Uani 0.25 1 d P D 2
O5'' O -0.0342(12) 0.3061(3) 0.0528(10) 0.024(3) Uiso 0.15 1 d P E 3

loop_
_atom_site_aniso_label
_atom_site_aniso_U_11
_atom_site_aniso_U_22
_atom_site_aniso_U_33
_atom_site_aniso_U_23
_atom_site_aniso_U_13
_atom_site_aniso_U_12
C1 0.0348(15) 0.0386(17) 0.0315(15) -0.0002(14) -0.0079(13) -0.0009(14)
C2 0.0358(16) 0.0466(19) 0.0339(16) 0.0032(15) 0.0016(14) 0.0053(15)
C3 0.0445(18) 0.0337(16) 0.0394(17) -0.0003(14) -0.0031(15) 0.0058(15)
C4 0.0330(15) 0.0346(16) 0.0387(16) 0.0046(14) -0.0071(13) -0.0028(14)
C5 0.0358(16) 0.0438(18) 0.0413(17) 0.0054(15) -0.0011(14) 0.0022(15)
C6 0.0396(16) 0.0349(16) 0.0372(16) -0.0034(14) -0.0029(14) 0.0037(14)
C7 0.0404(18) 0.0435(18) 0.0467(18) 0.0056(16) -0.0085(15) -0.0050(16)
C8 0.0292(15) 0.0328(16) 0.0470(18) 0.0098(15) -0.0009(14) -0.0005(13)
C9 0.0321(17) 0.059(2) 0.070(2) -0.003(2) 0.0013(17) -0.0076(17)
C10 0.0372(19) 0.082(3) 0.079(3) -0.001(3) 0.017(2) -0.001(2)
C11 0.057(2) 0.057(2) 0.059(2) -0.001(2) 0.0110(19) 0.015(2)
C12 0.049(2) 0.0442(19) 0.056(2) -0.0005(18) -0.0021(17) 0.0032(17)
C13 0.0309(16) 0.0440(18) 0.0483(19) 0.0005(16) -0.0008(15) -0.0078(15)
C14 0.0296(15) 0.0385(17) 0.0431(17) 0.0022(15) 0.0014(14) -0.0080(14)
C15 0.0290(15) 0.0362(16) 0.0401(16) -0.0002(14) 0.0045(13) -0.0067(13)
C16 0.0322(16) 0.0341(16) 0.0419(17) -0.0022(14) 0.0078(14) -0.0060(14)
C17 0.0269(14) 0.0278(14) 0.0423(17) -0.0059(13) 0.0038(13) -0.0073(13)
C18 0.0314(16) 0.0407(18) 0.058(2) 0.0051(17) 0.0015(15) -0.0030(15)
C19 0.0386(18) 0.0358(17) 0.0510(19) 0.0036(16) 0.0016(15) 0.0002(15)
C20 0.0399(17) 0.0332(15) 0.0379(16) -0.0053(14) 0.0002(14) -0.0042(14)
C21 0.0318(15) 0.0338(15) 0.0295(15) -0.0009(13) 0.0004(12) -0.0021(13)
C22 0.0337(15) 0.0313(15) 0.0255(13) 0.0039(13) -0.0014(12) -0.0007(13)
C23 0.0355(15) 0.0296(14) 0.0313(15) 0.0059(13) -0.0040(13) 0.0007(13)
C24 0.0277(14) 0.0287(14) 0.0295(14) -0.0021(13) 0.0008(12) 0.0005(12)
C25 0.0323(15) 0.0237(13) 0.0318(15) -0.0026(12) -0.0035(12) 0.0020(12)
C26 0.0326(15) 0.0322(15) 0.0382(16) -0.0047(13) -0.0018(13) -0.0002(13)
C27 0.0360(16) 0.0395(17) 0.0520(19) -0.0087(16) -0.0128(15) 0.0058(15)
C28 0.059(2) 0.0338(17) 0.0366(17) -0.0008(14) -0.0145(16) 0.0055(16)
C29 0.0518(19) 0.0370(16) 0.0300(15) 0.0002(14) 0.0004(14) -0.0026(16)
C30 0.0343(15) 0.0342(16) 0.0345(15) -0.0029(13) 0.0000(13) 0.0034(13)
C31 0.0349(16) 0.0261(14) 0.0430(16) 0.0039(13) -0.0001(14) -0.0049(13)
C32 0.0307(15) 0.0233(14) 0.0485(18) 0.0025(14) -0.0046(14) -0.0044(12)
C33 0.0431(18) 0.0294(15) 0.0486(19) -0.0015(15) -0.0049(15) 0.0017(14)
C34 0.050(2) 0.0359(18) 0.067(2) -0.0068(18) 0.0059(19) 0.0020(17)
C35 0.0343(17) 0.0275(16) 0.090(3) -0.0018(19) 0.0005(19) 0.0008(14)
C36 0.0415(18) 0.0261(15) 0.080(3) 0.0092(18) -0.0212(19) -0.0004(14)
C37 0.0421(18) 0.0281(15) 0.0500(19) 0.0077(15) -0.0081(15) -0.0052(14)
N1 0.0363(14) 0.0411(15) 0.0393(14) 0.0031(13) -0.0018(12) -0.0067(12)
N2 0.0398(15) 0.0351(14) 0.0441(15) 0.0001(12) 0.0120(12) 0.0011(12)
N3 0.0431(14) 0.0327(13) 0.0289(12) -0.0007(11) -0.0015(11) -0.0084(12)
N4 0.0314(12) 0.0237(11) 0.0327(13) 0.0015(10) -0.0034(11) -0.0021(10)
O1 0.0443(12) 0.0481(13) 0.0385(12) 0.0004(11) 0.0068(10) -0.0077(11)
O2 0.0403(12) 0.0354(11) 0.0384(11) -0.0050(10) 0.0075(10) -0.0035(10)
O3 0.0530(14) 0.0306(11) 0.0340(11) 0.0025(9) -0.0095(10) -0.0028(10)
O4 0.0353(11) 0.0326(11) 0.0310(11) 0.0051(9) -0.0025(9) 0.0004(9)
C101 0.0349(18) 0.071(3) 0.057(2) 0.030(2) 0.0108(17) 0.0072(19)
C102 0.0395(19) 0.096(3) 0.0376(18) 0.019(2) 0.0092(16) 0.016(2)
C103 0.046(2) 0.104(4) 0.052(2) -0.008(3) 0.0066(19) 0.012(2)
C104 0.060(3) 0.135(5) 0.056(3) -0.020(3) 0.004(2) 0.031(3)
C105 0.059(3) 0.103(4) 0.048(2) -0.024(2) -0.0027(19) 0.020(3)
C106 0.051(2) 0.087(3) 0.0275(16) 0.0031(19) 0.0053(15) 0.013(2)
C107 0.0397(19) 0.067(2) 0.0405(18) 0.0196(18) 0.0114(16) 0.0110(18)
C108 0.051(2) 0.079(3) 0.0298(16) 0.0037(19) 0.0004(15) 0.008(2)
C109 0.0378(17) 0.054(2) 0.0391(17) -0.0034(16) -0.0015(14) -0.0039(16)
C110 0.0305(15) 0.0403(17) 0.0354(16) -0.0025(14) -0.0006(13) -0.0087(14)
C111 0.054(2) 0.0297(16) 0.0434(18) -0.0090(14) 0.0084(16) 0.0025(15)
C112 0.0506(19) 0.0275(15) 0.0393(17) 0.0001(14) 0.0040(15) -0.0035(15)
C113 0.0286(15) 0.0376(16) 0.0343(15) -0.0021(14) 0.0033(13) -0.0091(14)
C114 0.0345(17) 0.068(2) 0.0442(19) -0.0011(18) 0.0062(15) 0.0149(18)
C115 0.0397(18) 0.063(2) 0.0428(18) 0.0105(18) 0.0016(15) 0.0115(17)
C116 0.0375(17) 0.0396(17) 0.0359(16) -0.0033(14) 0.0033(14) -0.0089(14)
C117 0.0316(16) 0.0463(18) 0.0376(16) -0.0001(15) 0.0037(14) 0.0048(15)
C118 0.0333(16) 0.0427(17) 0.0322(15) -0.0022(14) 0.0030(13) 0.0049(14)
C119 0.0337(16) 0.065(2) 0.0373(17) -0.0025(17) -0.0017(14) 0.0128(17)
C120 0.0439(19) 0.066(2) 0.0390(17) -0.0204(18) -0.0067(15) 0.0228(18)
C121 0.0462(19) 0.050(2) 0.0403(17) -0.0136(16) -0.0104(15) 0.0127(17)
C122 0.0362(16) 0.0392(17) 0.0355(16) -0.0113(14) -0.0009(13) 0.0046(14)
C123 0.0341(17) 0.0464(19) 0.0480(19) -0.0130(16) 0.0042(15) 0.0064(15)
C124 0.0400(18) 0.0439(19) 0.0472(19) -0.0159(17) -0.0021(15) 0.0011(16)
C125 0.0309(16) 0.0463(19) 0.053(2) -0.0141(17) -0.0084(15) -0.0015(15)
C126 0.0208(14) 0.0418(18) 0.070(2) -0.0084(18) -0.0047(15) -0.0079(14)
C127 0.0406(19) 0.044(2) 0.070(3) -0.0008(19) -0.0049(18) -0.0037(17)
C128 0.0310(17) 0.0398(19) 0.101(3) 0.016(2) -0.006(2) -0.0088(15)
C129 0.0245(15) 0.046(2) 0.069(2) 0.0084(19) 0.0036(16) -0.0090(15)
C130 0.0238(14) 0.0433(18) 0.063(2) 0.0037(18) 0.0033(15) -0.0034(14)
C131 0.0271(15) 0.0384(17) 0.054(2) 0.0012(16) -0.0003(14) -0.0054(14)
C132 0.0380(19) 0.050(2) 0.080(3) 0.017(2) 0.0069(19) -0.0046(17)
N101 0.0322(15) 0.077(2) 0.0565(18) 0.0193(18) 0.0031(14) -0.0015(15)
N102 0.0445(16) 0.0616(19) 0.0303(13) -0.0022(14) 0.0037(12) -0.0002(15)
N103 0.0314(13) 0.0431(15) 0.0339(13) -0.0014(12) 0.0035(11) -0.0123(12)
N104 0.0328(13) 0.0389(14) 0.0514(16) -0.0144(14) -0.0021(12) -0.0008(12)
O101 0.0314(13) 0.078(2) 0.105(2) 0.0289(19) 0.0136(14) 0.0031(13)
O102 0.0625(18) 0.088(2) 0.0493(15) -0.0227(16) -0.0031(13) 0.0154(17)
O103 0.0318(12) 0.0624(16) 0.0684(16) -0.0095(14) 0.0102(12) -0.0066(12)
O104 0.0485(16) 0.081(2) 0.107(2) -0.067(2) 0.0108(16) -0.0168(15)
C201 0.064(2) 0.0321(16) 0.0322(16) 0.0060(14) 0.0104(16) 0.0055(16)
C202 0.059(2) 0.0280(15) 0.0327(15) 0.0027(13) -0.0033(15) 0.0042(15)
C203 0.069(3) 0.064(2) 0.0299(17) 0.0043(17) -0.0002(17) 0.021(2)
C204 0.081(3) 0.101(4) 0.0329(19) 0.003(2) -0.0118(19) 0.039(3)
C205 0.061(2) 0.085(3) 0.0391(19) 0.000(2) -0.0083(18) 0.026(2)
C206 0.0476(18) 0.0361(17) 0.0333(16) 0.0012(14) -0.0056(14) 0.0034(15)
C207 0.0485(18) 0.0246(14) 0.0262(14) 0.0048(12) -0.0037(13) -0.0010(14)
C208 0.0426(18) 0.0320(16) 0.0360(16) 0.0043(13) -0.0047(14) -0.0038(14)
C209 0.0468(18) 0.0319(16) 0.0318(15) -0.0015(13) 0.0023(14) -0.0045(15)
C210 0.0331(15) 0.0340(15) 0.0320(15) -0.0021(13) 0.0053(13) -0.0047(14)
C211 0.0370(16) 0.0365(17) 0.0406(17) -0.0009(14) -0.0037(14) -0.0040(14)
C212 0.0358(16) 0.0344(16) 0.0456(18) -0.0014(15) 0.0020(14) -0.0079(14)
C213 0.0386(17) 0.0370(17) 0.0432(17) 0.0042(15) 0.0135(15) -0.0027(15)
C214 0.054(2) 0.0450(19) 0.0317(16) 0.0040(15) 0.0000(15) -0.0061(17)
C215 0.0530(19) 0.0390(17) 0.0334(16) -0.0003(14) 0.0029(15) -0.0131(16)
C216 0.0488(19) 0.0383(18) 0.050(2) 0.0070(16) 0.0171(17) 0.0020(16)
C217 0.068(2) 0.0274(15) 0.0310(16) 0.0024(13) 0.0043(16) -0.0013(16)
C218 0.061(2) 0.0292(15) 0.0298(15) 0.0046(13) -0.0055(15) -0.0039(16)
C219 0.078(3) 0.068(3) 0.0350(18) 0.0081(19) -0.0114(19) -0.015(2)
C220 0.074(3) 0.100(4) 0.048(2) 0.021(2) -0.033(2) -0.016(3)
C221 0.049(2) 0.070(3) 0.058(2) 0.018(2) -0.0239(19) -0.006(2)
C222 0.0467(19) 0.0306(16) 0.0454(18) 0.0100(15) -0.0133(15) -0.0034(15)
C223 0.0441(18) 0.0302(15) 0.0339(15) 0.0060(13) -0.0119(14) -0.0019(14)
C224 0.0323(16) 0.0286(15) 0.0516(19) 0.0012(15) -0.0081(15) -0.0045(13)
C225 0.0343(16) 0.0398(17) 0.0465(18) -0.0004(15) 0.0062(14) -0.0005(14)
C226 0.0228(13) 0.0397(17) 0.0418(17) -0.0005(15) 0.0039(13) -0.0027(13)
C227 0.0352(16) 0.0426(18) 0.0430(17) -0.0014(16) 0.0027(14) -0.0014(15)
C228 0.0389(17) 0.053(2) 0.0372(16) 0.0031(17) 0.0045(14) 0.0020(17)
C229 0.0328(16) 0.0455(18) 0.0425(17) 0.0043(16) 0.0081(14) 0.0008(15)
C230 0.0405(17) 0.0355(16) 0.0494(19) 0.0019(15) 0.0052(15) -0.0044(15)
C231 0.0334(15) 0.0462(18) 0.0372(16) -0.0018(16) 0.0015(13) -0.0024(15)
C232 0.0455(19) 0.052(2) 0.053(2) 0.0126(18) 0.0107(17) -0.0008(17)
N201 0.0504(17) 0.0452(16) 0.0390(15) 0.0086(13) 0.0061(13) 0.0067(14)
N202 0.0381(14) 0.0365(14) 0.0314(13) 0.0014(11) -0.0008(11) -0.0033(12)
N203 0.0503(16) 0.0463(16) 0.0342(14) 0.0131(13) 0.0088(13) 0.0034(14)
N204 0.0250(12) 0.0423(15) 0.0455(15) 0.0072(13) -0.0011(11) 0.0014(11)
O201 0.0796(19) 0.0672(18) 0.0373(13) -0.0005(13) 0.0149(13) 0.0168(16)
O202 0.0409(13) 0.0661(17) 0.0449(13) 0.0084(12) 0.0001(11) 0.0054(12)
O203 0.0808(19) 0.0494(15) 0.0379(13) 0.0096(12) 0.0156(13) 0.0031(14)
O204 0.0364(13) 0.0511(15) 0.0736(18) 0.0052(14) -0.0095(13) 0.0064(11)
C301 0.112(5) 0.084(4) 0.106(5) 0.015(4) -0.003(4) 0.029(4)
C302 0.051(5) 0.160(12) 0.072(6) -0.026(7) -0.005(5) 0.047(6)
O301 0.084(2) 0.099(2) 0.0469(15) 0.0161(17) 0.0127(15) 0.042(2)
C31' 0.112(5) 0.084(4) 0.106(5) 0.015(4) -0.003(4) 0.029(4)
O31' 0.084(2) 0.099(2) 0.0469(15) 0.0161(17) 0.0127(15) 0.042(2)
O401 0.131(3) 0.0427(15) 0.0425(14) 0.0073(13) -0.0042(18) -0.0190(19)
O501 0.078(3) 0.091(4) 0.0210(18) 0.012(2) 0.021(2) 0.062(3)
O51' 0.097(9) 0.029(5) 0.083(9) -0.015(6) -0.013(8) 0.040(6)

loop_
_atom_type_symbol
_atom_type_description
_atom_type_scat_dispersion_real
_atom_type_scat_dispersion_imag
_atom_type_scat_source
C C 0.0181 0.0091 'International Tables Vol C Tables 4.2.6.8 and 6.1.1.4'
H H 0.0000 0.0000 'International Tables Vol C Tables 4.2.6.8 and 6.1.1.4'
N N 0.0311 0.0180 'International Tables Vol C Tables 4.2.6.8 and 6.1.1.4'
O O 0.0492 0.0322 'International Tables Vol C Tables 4.2.6.8 and 6.1.1.4'

loop_
_geom_angle_atom_site_label_1
_geom_angle_atom_site_label_2
_geom_angle_atom_site_label_3
_geom_angle
C2 C1 C6 119.2(3)
C2 C1 C7 120.8(3)
C6 C1 C7 120.0(3)
C1 C2 C3 120.1(3)
C1 C2 H2 119.9
C3 C2 H2 119.9
C4 C3 C2 119.8(3)
C4 C3 H3 120.1
C2 C3 H3 120.1
C3 C4 C5 120.3(3)
C3 C4 H4 119.8
C5 C4 H4 119.8
C6 C5 C4 119.6(3)
C6 C5 H5 120.2
C4 C5 H5 120.2
C5 C6 C1 120.8(3)
C5 C6 H6 119.6
C1 C6 H6 119.6
N1 C7 C1 112.9(3)
N1 C7 H7A 109.0
C1 C7 H7A 109.0
N1 C7 H7B 109.0
C1 C7 H7B 109.0
H7A C7 H7B 107.8
C13 C8 C9 119.7(3)
C13 C8 N1 120.3(3)
C9 C8 N1 119.9(3)
C10 C9 C8 119.9(4)
C10 C9 H9 120.1
C8 C9 H9 120.1
C9 C10 C11 120.6(4)
C9 C10 H10 119.7
C11 C10 H10 119.7
C10 C11 C12 119.7(4)
C10 C11 H11 120.1
C12 C11 H11 120.1
C13 C12 C11 120.0(4)
C13 C12 H12 120.0
C11 C12 H12 120.0
C12 C13 C8 120.0(3)
C12 C13 H13 120.0
C8 C13 H13 120.0
O1 C14 N1 120.9(3)
O1 C14 C15 121.2(3)
N1 C14 C15 117.8(3)
C16 C15 C14 120.2(3)
C16 C15 H15 119.9
C14 C15 H15 119.9
C15 C16 C17 121.2(3)
C15 C16 H16 119.4
C17 C16 H16 119.4
O2 C17 N2 122.6(3)
O2 C17 C16 121.6(3)
N2 C17 C16 115.7(3)
N2 C18 C19 113.2(3)
N2 C18 H18A 108.9
C19 C18 H18A 108.9
N2 C18 H18B 108.9
C19 C18 H18B 108.9
H18A C18 H18B 107.8
C20 C19 C18 113.9(3)
C20 C19 H19A 108.8
C18 C19 H19A 108.8
C20 C19 H19B 108.8
C18 C19 H19B 108.8
H19A C19 H19B 107.7
N3 C20 C19 110.7(3)
N3 C20 H20A 109.5
C19 C20 H20A 109.5
N3 C20 H20B 109.5
C19 C20 H20B 109.5
H20A C20 H20B 108.1
O3 C21 N3 123.7(3)
O3 C21 C22 121.0(3)
N3 C21 C22 115.3(3)
C23 C22 C21 121.4(3)
C23 C22 H22 119.3
C21 C22 H22 119.3
C22 C23 C24 121.6(3)
C22 C23 H23 119.2
C24 C23 H23 119.2
O4 C24 N4 121.4(3)
O4 C24 C23 120.5(3)
N4 C24 C23 118.1(3)
C26 C25 C30 120.1(3)
C26 C25 N4 119.9(3)
C30 C25 N4 119.9(3)
C25 C26 C27 119.6(3)
C25 C26 H26 120.2
C27 C26 H26 120.2
C26 C27 C28 120.4(3)
C26 C27 H27 119.8
C28 C27 H27 119.8
C29 C28 C27 119.8(3)
C29 C28 H28 120.1
C27 C28 H28 120.1
C30 C29 C28 120.0(3)
C30 C29 H29 120.0
C28 C29 H29 120.0
C29 C30 C25 120.1(3)
C29 C30 H30 120.0
C25 C30 H30 120.0
N4 C31 C32 113.1(2)
N4 C31 H31A 109.0
C32 C31 H31A 109.0
N4 C31 H31B 109.0
C32 C31 H31B 109.0
H31A C31 H31B 107.8
C33 C32 C37 118.0(3)
C33 C32 C31 121.0(3)
C37 C32 C31 120.9(3)
C32 C33 C34 121.1(3)
C32 C33 H33 119.5
C34 C33 H33 119.5
C33 C34 C35 120.0(4)
C33 C34 H34 120.0
C35 C34 H34 120.0
C36 C35 C34 119.8(3)
C36 C35 H35 120.1
C34 C35 H35 120.1
C35 C36 C37 120.3(3)
C35 C36 H36 119.8
C37 C36 H36 119.8
C36 C37 C32 120.7(4)
C36 C37 H37 119.6
C32 C37 H37 119.6
C14 N1 C8 123.0(3)
C14 N1 C7 119.4(3)
C8 N1 C7 117.0(3)
C17 N2 C18 122.5(3)
C17 N2 H2A 118.7
C18 N2 H2A 118.7
C21 N3 C20 122.3(3)
C21 N3 H3A 118.8
C20 N3 H3A 118.8
C24 N4 C25 124.2(2)
C24 N4 C31 117.9(2)
C25 N4 C31 117.9(2)
O101 C101 N101 122.3(4)
O101 C101 C102 120.5(4)
N101 C101 C102 117.0(3)
C107 C102 C103 119.6(5)
C107 C102 C101 121.9(4)
C103 C102 C101 118.5(4)
C104 C103 C102 119.5(4)
C104 C103 H103 120.3
C102 C103 H103 120.3
C103 C104 C105 121.6(5)
C103 C104 H104 119.2
C105 C104 H104 119.2
C104 C105 C106 118.7(5)
C104 C105 H105 120.6
C106 C105 H105 120.6
C107 C106 C105 119.0(4)
C107 C106 C108 123.1(4)
C105 C106 C108 117.8(4)
C106 C107 C102 121.5(4)
C106 C107 H107 119.2
C102 C107 H107 119.2
O102 C108 N102 124.0(4)
O102 C108 C106 121.0(4)
N102 C108 C106 115.0(4)
N102 C109 C110 110.3(3)
N102 C109 H10A 109.6
C110 C109 H10A 109.6
N102 C109 H10B 109.6
C110 C109 H10B 109.6
H10A C109 H10B 108.1
C111 C110 C115 118.1(3)
C111 C110 C109 120.5(3)
C115 C110 C109 121.4(3)
C110 C111 C112 121.4(3)
C110 C111 H111 119.3
C112 C111 H111 119.3
C113 C112 C111 120.3(3)
C113 C112 H112 119.8
C111 C112 H112 119.8
C112 C113 C114 118.6(3)
C112 C113 C116 121.0(3)
C114 C113 C116 120.4(3)
C115 C114 C113 121.0(3)
C115 C114 H114 119.5
C113 C114 H114 119.5
C114 C115 C110 120.5(3)
C114 C115 H115 119.7
C110 C115 H115 119.7
N103 C116 C113 112.0(3)
N103 C116 H11A 109.2
C113 C116 H11A 109.2
N103 C116 H11B 109.2
C113 C116 H11B 109.2
H11A C116 H11B 107.9
O103 C117 N103 122.6(3)
O103 C117 C118 121.2(3)
N103 C117 C118 116.1(3)
C123 C118 C119 118.7(3)
C123 C118 C117 121.8(3)
C119 C118 C117 119.5(3)
C120 C119 C118 119.5(3)
C120 C119 H119 120.2
C118 C119 H119 120.2
C119 C120 C121 120.5(3)
C119 C120 H120 119.7
C121 C120 H120 119.7
C120 C121 C122 121.2(3)
C120 C121 H121 119.4
C122 C121 H121 119.4
C123 C122 C121 117.2(3)
C123 C122 C124 122.8(3)
C121 C122 C124 120.0(3)
C122 C123 C118 122.7(3)
C122 C123 H123 118.6
C118 C123 H123 118.6
O104 C124 N104 122.7(3)
O104 C124 C122 121.2(3)
N104 C124 C122 116.1(3)
N104 C125 C126 110.7(3)
N104 C125 H12A 109.5
C126 C125 H12A 109.5
N104 C125 H12B 109.5
C126 C125 H12B 109.5
H12A C125 H12B 108.1
C127 C126 C131 116.8(4)
C127 C126 C125 121.9(3)
C131 C126 C125 121.2(3)
C128 C127 C126 120.3(4)
C128 C127 H127 119.8
C126 C127 H127 119.8
C127 C128 C129 123.2(4)
C127 C128 H128 118.4
C129 C128 H128 118.4
C130 C129 C128 115.9(4)
C130 C129 C132 121.9(4)
C128 C129 C132 122.2(4)
C131 C130 C129 121.8(4)
C131 C130 H130 119.1
C129 C130 H130 119.1
C130 C131 C126 121.9(3)
C130 C131 H131 119.0
C126 C131 H131 119.0
N101 C132 C129 114.7(3)
N101 C132 H13A 108.6
C129 C132 H13A 108.6
N101 C132 H13B 108.6
C129 C132 H13B 108.6
H13A C132 H13B 107.6
C101 N101 C132 124.1(3)
C101 N101 H101 117.9
C132 N101 H101 117.9
C108 N102 C109 124.1(3)
C108 N102 H102 117.9
C109 N102 H102 117.9
C117 N103 C116 124.0(3)
C117 N103 H10C 118.0
C116 N103 H10C 118.0
C124 N104 C125 124.3(3)
C124 N104 H10D 117.9
C125 N104 H10D 117.9
O201 C201 N201 122.8(4)
O201 C201 C202 120.6(3)
N201 C201 C202 116.6(3)
C203 C202 C207 119.7(3)
C203 C202 C201 118.3(3)
C207 C202 C201 121.9(3)
C202 C203 C204 119.3(3)
C202 C203 H203 120.4
C204 C203 H203 120.4
C203 C204 C205 120.8(4)
C203 C204 H204 119.6
C205 C204 H204 119.6
C204 C205 C206 120.8(4)
C204 C205 H205 119.6
C206 C205 H205 119.6
C207 C206 C205 117.5(3)
C207 C206 C208 123.0(3)
C205 C206 C208 119.5(3)
C206 C207 C202 121.8(3)
C206 C207 H207 119.1
C202 C207 H207 119.1
O202 C208 N202 121.8(3)
O202 C208 C206 120.9(3)
N202 C208 C206 117.3(3)
N202 C209 C210 111.9(3)
N202 C209 H20C 109.2
C210 C209 H20C 109.2
N202 C209 H20D 109.2
C210 C209 H20D 109.2
H20C C209 H20D 107.9
C211 C210 C215 118.6(3)
C211 C210 C209 120.5(3)
C215 C210 C209 120.9(3)
C210 C211 C212 120.7(3)
C210 C211 H211 119.7
C212 C211 H211 119.7
C213 C212 C211 120.9(3)
C213 C212 H212 119.5
C211 C212 H212 119.5
C212 C213 C214 118.0(3)
C212 C213 C216 121.1(3)
C214 C213 C216 120.9(3)
C215 C214 C213 121.1(3)
C215 C214 H214 119.4
C213 C214 H214 119.4
C214 C215 C210 120.6(3)
C214 C215 H215 119.7
C210 C215 H215 119.7
N203 C216 C213 110.4(3)
N203 C216 H21A 109.6
C213 C216 H21A 109.6
N203 C216 H21B 109.6
C213 C216 H21B 109.6
H21A C216 H21B 108.1
O203 C217 N203 122.4(4)
O203 C217 C218 121.0(3)
N203 C217 C218 116.5(3)
C223 C218 C219 118.5(4)
C223 C218 C217 123.0(3)
C219 C218 C217 118.4(3)
C220 C219 C218 120.1(4)
C220 C219 H219 120.0
C218 C219 H219 120.0
C219 C220 C221 121.4(4)
C219 C220 H220 119.3
C221 C220 H220 119.3
C220 C221 C222 119.6(4)
C220 C221 H221 120.2
C222 C221 H221 120.2
C221 C222 C223 118.6(4)
C221 C222 C224 118.7(3)
C223 C222 C224 122.7(3)
C218 C223 C222 121.7(3)
C218 C223 H223 119.1
C222 C223 H223 119.1
O204 C224 N204 121.9(3)
O204 C224 C222 121.7(3)
N204 C224 C222 116.3(3)
N204 C225 C226 112.5(3)
N204 C225 H22A 109.1
C226 C225 H22A 109.1
N204 C225 H22B 109.1
C226 C225 H22B 109.1
H22A C225 H22B 107.8
C231 C226 C227 118.0(3)
C231 C226 C225 121.2(3)
C227 C226 C225 120.8(3)
C228 C227 C226 120.9(3)
C228 C227 H227 119.5
C226 C227 H227 119.5
C227 C228 C229 120.9(3)
C227 C228 H228 119.5
C229 C228 H228 119.5
C230 C229 C228 118.4(3)
C230 C229 C232 120.2(3)
C228 C229 C232 121.4(3)
C231 C230 C229 120.6(3)
C231 C230 H230 119.7
C229 C230 H230 119.7
C230 C231 C226 121.1(3)
C230 C231 H231 119.4
C226 C231 H231 119.4
N201 C232 C229 111.9(3)
N201 C232 H23A 109.2
C229 C232 H23A 109.2
N201 C232 H23B 109.2
C229 C232 H23B 109.2
H23A C232 H23B 107.9
C201 N201 C232 123.4(3)
C201 N201 H201 118.3
C232 N201 H201 118.3
C208 N202 C209 123.6(3)
C208 N202 H202 118.2
C209 N202 H202 118.2
C217 N203 C216 123.6(3)
C217 N203 H20E 118.2
C216 N203 H20E 118.2
C224 N204 C225 123.2(3)
C224 N204 H20F 118.4
C225 N204 H20F 118.4
C302 C301 O301 116.8(8)
C302 C301 H31D 108.1
O301 C301 H31D 108.1
C302 C301 H31E 108.1
O301 C301 H31E 108.1
H31D C301 H31E 107.3
C301 C302 H32A 109.5
C301 C302 H32B 109.5
H32A C302 H32B 109.5
C301 C302 H32C 109.5
H32A C302 H32C 109.5
H32B C302 H32C 109.5
H41B O401 H41A 117(4)

loop_
_geom_bond_atom_site_label_1
_geom_bond_atom_site_label_2
_geom_bond_distance
C1 C2 1.379(5)
C1 C6 1.383(5)
C1 C7 1.513(5)
C2 C3 1.399(5)
C2 H2 0.9500
C3 C4 1.369(5)
C3 H3 0.9500
C4 C5 1.385(5)
C4 H4 0.9500
C5 C6 1.378(5)
C5 H5 0.9500
C6 H6 0.9500
C7 N1 1.470(4)
C7 H7A 0.9900
C7 H7B 0.9900
C8 C13 1.380(5)
C8 C9 1.388(5)
C8 N1 1.433(4)
C9 C10 1.362(6)
C9 H9 0.9500
C10 C11 1.377(7)
C10 H10 0.9500
C11 C12 1.383(6)
C11 H11 0.9500
C12 C13 1.374(5)
C12 H12 0.9500
C13 H13 0.9500
C14 O1 1.244(4)
C14 N1 1.352(4)
C14 C15 1.473(5)
C15 C16 1.312(5)
C15 H15 0.9500
C16 C17 1.479(5)
C16 H16 0.9500
C17 O2 1.234(4)
C17 N2 1.327(4)
C18 N2 1.450(5)
C18 C19 1.525(5)
C18 H18A 0.9900
C18 H18B 0.9900
C19 C20 1.509(5)
C19 H19A 0.9900
C19 H19B 0.9900
C20 N3 1.462(4)
C20 H20A 0.9900
C20 H20B 0.9900
C21 O3 1.238(4)
C21 N3 1.321(4)
C21 C22 1.485(4)
C22 C23 1.310(4)
C22 H22 0.9500
C23 C24 1.484(4)
C23 H23 0.9500
C24 O4 1.238(4)
C24 N4 1.336(4)
C25 C26 1.377(4)
C25 C30 1.382(4)
C25 N4 1.438(4)
C26 C27 1.381(5)
C26 H26 0.9500
C27 C28 1.380(5)
C27 H27 0.9500
C28 C29 1.377(5)
C28 H28 0.9500
C29 C30 1.376(5)
C29 H29 0.9500
C30 H30 0.9500
C31 N4 1.478(4)
C31 C32 1.504(4)
C31 H31A 0.9900
C31 H31B 0.9900
C32 C33 1.381(5)
C32 C37 1.395(5)
C33 C34 1.381(5)
C33 H33 0.9500
C34 C35 1.388(6)
C34 H34 0.9500
C35 C36 1.359(6)
C35 H35 0.9500
C36 C37 1.389(5)
C36 H36 0.9500
C37 H37 0.9500
N2 H2A 0.8800
N3 H3A 0.8800
C101 O101 1.238(5)
C101 N101 1.345(5)
C101 C102 1.524(6)
C102 C107 1.385(5)
C102 C103 1.393(6)
C103 C104 1.381(8)
C103 H103 0.9500
C104 C105 1.391(7)
C104 H104 0.9500
C105 C106 1.417(6)
C105 H105 0.9500
C106 C107 1.385(6)
C106 C108 1.489(6)
C107 H107 0.9500
C108 O102 1.236(5)
C108 N102 1.344(5)
C109 N102 1.443(4)
C109 C110 1.512(5)
C109 H10A 0.9900
C109 H10B 0.9900
C110 C111 1.373(5)
C110 C115 1.387(5)
C111 C112 1.381(5)
C111 H111 0.9500
C112 C113 1.374(5)
C112 H112 0.9500
C113 C114 1.381(5)
C113 C116 1.511(4)
C114 C115 1.373(5)
C114 H114 0.9500
C115 H115 0.9500
C116 N103 1.447(4)
C116 H11A 0.9900
C116 H11B 0.9900
C117 O103 1.236(4)
C117 N103 1.340(4)
C117 C118 1.502(5)
C118 C123 1.381(5)
C118 C119 1.390(5)
C119 C120 1.374(6)
C119 H119 0.9500
C120 C121 1.377(5)
C120 H120 0.9500
C121 C122 1.385(5)
C121 H121 0.9500
C122 C123 1.379(5)
C122 C124 1.486(5)
C123 H123 0.9500
C124 O104 1.234(4)
C124 N104 1.333(5)
C125 N104 1.458(4)
C125 C126 1.499(5)
C125 H12A 0.9900
C125 H12B 0.9900
C126 C131 1.403(5)
C126 C127 1.381(5)
C127 C128 1.378(6)
C127 H127 0.9500
C128 C129 1.396(6)
C128 H128 0.9500
C129 C130 1.376(5)
C129 C132 1.498(6)
C130 C131 1.371(5)
C130 H130 0.9500
C131 H131 0.9500
C132 N101 1.436(6)
C132 H13A 0.9900
C132 H13B 0.9900
N101 H101 0.8800
N102 H102 0.8800
N103 H10C 0.8800
N104 H10D 0.8800
C201 O201 1.223(4)
C201 N201 1.331(5)
C201 C202 1.492(5)
C202 C203 1.366(5)
C202 C207 1.393(4)
C203 C204 1.377(6)
C203 H203 0.9500
C204 C205 1.378(6)
C204 H204 0.9500
C205 C206 1.387(5)
C205 H205 0.9500
C206 C207 1.376(5)
C206 C208 1.492(5)
C207 H207 0.9500
C208 O202 1.238(4)
C208 N202 1.330(4)
C209 N202 1.467(4)
C209 C210 1.512(4)
C209 H20C 0.9900
C209 H20D 0.9900
C210 C211 1.383(5)
C210 C215 1.389(5)
C211 C212 1.386(5)
C211 H211 0.9500
C212 C213 1.384(5)
C212 H212 0.9500
C213 C214 1.398(5)
C213 C216 1.511(5)
C214 C215 1.372(5)
C214 H214 0.9500
C215 H215 0.9500
C216 N203 1.447(5)
C216 H21A 0.9900
C216 H21B 0.9900
C217 O203 1.228(4)
C217 N203 1.338(5)
C217 C218 1.498(5)
C218 C223 1.379(5)
C218 C219 1.385(5)
C219 C220 1.370(7)
C219 H219 0.9500
C220 C221 1.371(7)
C220 H220 0.9500
C221 C222 1.387(5)
C221 H221 0.9500
C222 C223 1.390(5)
C222 C224 1.497(5)
C223 H223 0.9500
C224 O204 1.218(4)
C224 N204 1.353(4)
C225 N204 1.433(4)
C225 C226 1.511(5)
C225 H22A 0.9900
C225 H22B 0.9900
C226 C231 1.385(5)
C226 C227 1.388(5)
C227 C228 1.377(5)
C227 H227 0.9500
C228 C229 1.384(5)
C228 H228 0.9500
C229 C230 1.384(5)
C229 C232 1.508(5)
C230 C231 1.381(5)
C230 H230 0.9500
C231 H231 0.9500
C232 N201 1.453(5)
C232 H23A 0.9900
C232 H23B 0.9900
N201 H201 0.8800
N202 H202 0.8800
N203 H20E 0.8800
N204 H20F 0.8800
C301 C302 1.354(10)
C301 O301 1.429(7)
C301 H31D 0.9900
C301 H31E 0.9900
C302 H32A 0.9800
C302 H32B 0.9800
C302 H32C 0.9800
O301 H31C 0.8400
O401 H41B 0.86(2)
O401 H41A 0.901(19)

loop_
_geom_hbond_atom_site_label_D
_geom_hbond_atom_site_label_H
_geom_hbond_atom_site_label_A
_geom_hbond_distance_DH
_geom_hbond_distance_HA
_geom_hbond_distance_DA
_geom_hbond_angle_DHA
_geom_hbond_site_symmetry_A
N2 H2A O501 0.88 1.91 2.784(5) 172.2 1_655
N3 H3A O301 0.88 1.95 2.820(4) 172.2 .
N3 H3A O31' 0.88 1.95 2.820(4) 172.2 .
N101 H101 O1 0.88 2.20 3.072(4) 170.8 .
N102 H102 O1 0.88 2.09 2.934(4) 161.4 .
N103 H10C O2 0.88 2.16 3.002(3) 159.3 .
N104 H10D O2 0.88 2.12 2.978(4) 165.5 .
N201 H201 O3 0.88 2.24 3.082(4) 160.5 .
N202 H202 O3 0.88 2.22 3.066(4) 162.5 .
N203 H20E O4 0.88 2.11 2.969(3) 166.4 .
N204 H20F O4 0.88 2.26 3.127(3) 171.0 .
O301 H31C O201 0.84 1.88 2.711(4) 170.9 1_556
O401 H41B O103 0.86(2) 2.11(3) 2.937(4) 160(6) .
O401 H41A O102 0.901(19) 2.24(5) 2.898(5) 129(5) 1_556

loop_
_geom_torsion_atom_site_label_1
_geom_torsion_atom_site_label_2
_geom_torsion_atom_site_label_3
_geom_torsion_atom_site_label_4
_geom_torsion
C6 C1 C2 C3 3.2(5)
C7 C1 C2 C3 -175.9(3)
C1 C2 C3 C4 0.0(5)
C2 C3 C4 C5 -2.5(5)
C3 C4 C5 C6 1.8(5)
C4 C5 C6 C1 1.5(5)
C2 C1 C6 C5 -3.9(5)
C7 C1 C6 C5 175.2(3)
C2 C1 C7 N1 -89.7(4)
C6 C1 C7 N1 91.2(4)
C13 C8 C9 C10 -1.5(6)
N1 C8 C9 C10 -178.7(4)
C8 C9 C10 C11 0.3(7)
C9 C10 C11 C12 0.8(7)
C10 C11 C12 C13 -0.8(6)
C11 C12 C13 C8 -0.5(6)
C9 C8 C13 C12 1.6(5)
N1 C8 C13 C12 178.8(3)
O1 C14 C15 C16 -2.1(5)
N1 C14 C15 C16 175.6(3)
C14 C15 C16 C17 179.7(3)
C15 C16 C17 O2 7.7(5)
C15 C16 C17 N2 -170.9(3)
N2 C18 C19 C20 -63.9(4)
C18 C19 C20 N3 177.9(3)
O3 C21 C22 C23 1.2(5)
N3 C21 C22 C23 -179.5(3)
C21 C22 C23 C24 179.3(3)
C22 C23 C24 O4 -9.5(5)
C22 C23 C24 N4 168.9(3)
C30 C25 C26 C27 -0.7(5)
N4 C25 C26 C27 -178.8(3)
C25 C26 C27 C28 -0.2(5)
C26 C27 C28 C29 0.9(5)
C27 C28 C29 C30 -0.5(5)
C28 C29 C30 C25 -0.5(5)
C26 C25 C30 C29 1.1(5)
N4 C25 C30 C29 179.1(3)
N4 C31 C32 C33 -71.7(4)
N4 C31 C32 C37 109.4(3)
C37 C32 C33 C34 1.5(5)
C31 C32 C33 C34 -177.4(3)
C32 C33 C34 C35 -1.0(5)
C33 C34 C35 C36 -0.6(5)
C34 C35 C36 C37 1.8(5)
C35 C36 C37 C32 -1.4(5)
C33 C32 C37 C36 -0.3(5)
C31 C32 C37 C36 178.6(3)
O1 C14 N1 C8 -166.2(3)
C15 C14 N1 C8 16.1(4)
O1 C14 N1 C7 4.7(5)
C15 C14 N1 C7 -172.9(3)
C13 C8 N1 C14 69.7(4)
C9 C8 N1 C14 -113.1(4)
C13 C8 N1 C7 -101.5(4)
C9 C8 N1 C7 75.7(4)
C1 C7 N1 C14 -97.0(4)
C1 C7 N1 C8 74.5(4)
O2 C17 N2 C18 -6.8(5)
C16 C17 N2 C18 171.8(3)
C19 C18 N2 C17 105.1(4)
O3 C21 N3 C20 -5.4(5)
C22 C21 N3 C20 175.3(3)
C19 C20 N3 C21 -101.5(4)
O4 C24 N4 C25 -176.9(3)
C23 C24 N4 C25 4.8(4)
O4 C24 N4 C31 2.2(4)
C23 C24 N4 C31 -176.2(3)
C26 C25 N4 C24 -105.9(3)
C30 C25 N4 C24 76.0(4)
C26 C25 N4 C31 75.0(4)
C30 C25 N4 C31 -103.0(3)
C32 C31 N4 C24 -77.3(3)
C32 C31 N4 C25 101.8(3)
O101 C101 C102 C107 -165.5(4)
N101 C101 C102 C107 18.6(5)
O101 C101 C102 C103 17.7(6)
N101 C101 C102 C103 -158.3(4)
C107 C102 C103 C104 -2.3(7)
C101 C102 C103 C104 174.6(4)
C102 C103 C104 C105 -1.4(8)
C103 C104 C105 C106 3.6(8)
C104 C105 C106 C107 -2.2(6)
C104 C105 C106 C108 -177.4(4)
C105 C106 C107 C102 -1.4(6)
C108 C106 C107 C102 173.5(3)
C103 C102 C107 C106 3.7(6)
C101 C102 C107 C106 -173.1(3)
C107 C106 C108 O102 166.1(4)
C105 C106 C108 O102 -18.9(6)
C107 C106 C108 N102 -16.3(5)
C105 C106 C108 N102 158.7(4)
N102 C109 C110 C111 -58.2(4)
N102 C109 C110 C115 120.1(4)
C115 C110 C111 C112 1.9(5)
C109 C110 C111 C112 -179.7(3)
C110 C111 C112 C113 -0.8(5)
C111 C112 C113 C114 -1.0(5)
C111 C112 C113 C116 179.3(3)
C112 C113 C114 C115 1.7(5)
C116 C113 C114 C115 -178.6(3)
C113 C114 C115 C110 -0.6(6)
C111 C110 C115 C114 -1.1(5)
C109 C110 C115 C114 -179.5(3)
C112 C113 C116 N103 120.6(3)
C114 C113 C116 N103 -59.2(4)
O103 C117 C118 C123 168.6(3)
N103 C117 C118 C123 -11.0(5)
O103 C117 C118 C119 -13.4(5)
N103 C117 C118 C119 166.9(3)
C123 C118 C119 C120 1.3(5)
C117 C118 C119 C120 -176.7(3)
C118 C119 C120 C121 1.3(6)
C119 C120 C121 C122 -3.1(6)
C120 C121 C122 C123 2.2(5)
C120 C121 C122 C124 -178.4(3)
C121 C122 C123 C118 0.4(5)
C124 C122 C123 C118 -178.9(3)
C119 C118 C123 C122 -2.2(5)
C117 C118 C123 C122 175.8(3)
C123 C122 C124 O104 -177.2(4)
C121 C122 C124 O104 3.5(6)
C123 C122 C124 N104 3.7(5)
C121 C122 C124 N104 -175.6(3)
C128 C127 C126 C131 1.2(5)
C128 C127 C126 C125 -175.2(3)
C130 C131 C126 C127 -2.9(5)
C130 C131 C126 C125 173.5(3)
N104 C125 C126 C127 69.8(4)
N104 C125 C126 C131 -106.4(3)
C126 C127 C128 C129 0.8(5)
C127 C128 C129 C130 -1.2(5)
C127 C128 C129 C132 178.8(3)
C128 C129 C130 C131 -0.6(5)
C132 C129 C130 C131 179.4(3)
C129 C130 C131 C126 2.7(5)
C130 C129 C132 N101 44.6(5)
C128 C129 C132 N101 -135.4(4)
O101 C101 N101 C132 0.5(6)
C102 C101 N101 C132 176.4(3)
C129 C132 N101 C101 -121.8(4)
O102 C108 N102 C109 4.8(6)
C106 C108 N102 C109 -172.7(3)
C110 C109 N102 C108 123.6(4)
O103 C117 N103 C116 1.3(5)
C118 C117 N103 C116 -179.1(3)
C113 C116 N103 C117 123.7(3)
O104 C124 N104 C125 -2.1(6)
C122 C124 N104 C125 177.0(3)
C126 C125 N104 C124 -112.8(4)
O201 C201 C202 C203 -23.3(5)
N201 C201 C202 C203 155.6(3)
O201 C201 C202 C207 155.2(3)
N201 C201 C202 C207 -25.9(5)
C207 C202 C203 C204 0.1(6)
C201 C202 C203 C204 178.7(4)
C202 C203 C204 C205 0.1(8)
C203 C204 C205 C206 1.2(8)
C204 C205 C206 C207 -2.7(7)
C204 C205 C206 C208 176.3(4)
C205 C206 C207 C202 2.9(5)
C208 C206 C207 C202 -176.0(3)
C203 C202 C207 C206 -1.7(5)
C201 C202 C207 C206 179.8(3)
C207 C206 C208 O202 -174.1(3)
C205 C206 C208 O202 7.0(5)
C207 C206 C208 N202 5.6(5)
C205 C206 C208 N202 -173.3(4)
N202 C209 C210 C211 -58.5(4)
N202 C209 C210 C215 121.8(3)
C215 C210 C211 C212 0.9(5)
C209 C210 C211 C212 -178.9(3)
C210 C211 C212 C213 -0.4(5)
C211 C212 C213 C214 -0.7(5)
C211 C212 C213 C216 -179.5(3)
C212 C213 C214 C215 1.4(5)
C216 C213 C214 C215 -179.8(3)
C213 C214 C215 C210 -1.0(5)
C211 C210 C215 C214 -0.2(5)
C209 C210 C215 C214 179.6(3)
C212 C213 C216 N203 113.3(4)
C214 C213 C216 N203 -65.5(4)
O203 C217 C218 C223 164.8(3)
N203 C217 C218 C223 -17.9(5)
O203 C217 C218 C219 -16.1(5)
N203 C217 C218 C219 161.3(3)
C223 C218 C219 C220 1.7(6)
C217 C218 C219 C220 -177.5(4)
C218 C219 C220 C221 -0.3(8)
C219 C220 C221 C222 -0.3(8)
C220 C221 C222 C223 -0.5(6)
C220 C221 C222 C224 179.4(4)
C219 C218 C223 C222 -2.5(5)
C217 C218 C223 C222 176.7(3)
C221 C222 C223 C218 1.9(5)
C224 C222 C223 C218 -178.0(3)
C221 C222 C224 O204 9.3(5)
C223 C222 C224 O204 -170.7(3)
C221 C222 C224 N204 -168.5(3)
C223 C222 C224 N204 11.5(5)
N204 C225 C226 C231 43.6(4)
N204 C225 C226 C227 -138.2(3)
C231 C226 C227 C228 0.3(5)
C225 C226 C227 C228 -178.0(3)
C226 C227 C228 C229 0.0(5)
C227 C228 C229 C230 0.2(5)
C227 C228 C229 C232 -179.3(3)
C228 C229 C230 C231 -0.7(5)
C232 C229 C230 C231 178.8(3)
C229 C230 C231 C226 1.0(5)
C227 C226 C231 C230 -0.7(5)
C225 C226 C231 C230 177.5(3)
C230 C229 C232 N201 -98.0(4)
C228 C229 C232 N201 81.5(4)
O201 C201 N201 C232 -1.8(5)
C202 C201 N201 C232 179.4(3)
C229 C232 N201 C201 -105.5(4)
O202 C208 N202 C209 -0.1(5)
C206 C208 N202 C209 -179.9(3)
C210 C209 N202 C208 123.4(3)
O203 C217 N203 C216 -0.1(5)
C218 C217 N203 C216 -177.5(3)
C213 C216 N203 C217 141.4(3)
O204 C224 N204 C225 7.1(5)
C222 C224 N204 C225 -175.2(3)
C226 C225 N204 C224 -132.6(3)
